data_4003576
loop_
_publ_author_name
'Zheng, Yu'
'Ashizawa, Minoru'
'Zhang, Song'
'Kang, Jiheong'
'Nikzad, Shayla'
'Yu, Zhiao'
'Ochiai, Yuto'
'Wu, Hung-Chin'
'Tran, Helen'
'Mun, Jaewan'
'Zheng, Yu-Qing'
'Tok, Jeffrey B.-H.'
'Gu, Xiaodan'
'Bao, Zhenan'

_publ_section_title
;
 Tuning the Mechanical Properties of a Polymer Semiconductor by Modulating
 Hydrogen Bonding Interactions
;
_journal_name_full 'Chemistry of Materials'
_journal_paper_doi 10.1021/acs.chemmater.0c01437
_journal_year 2020
_chemical_formula_moiety 'C13 H16 N2 O S2'
_chemical_formula_sum 'C13 H16 N2 O S2'
_chemical_formula_weight 280.40
_space_group_crystal_system orthorhombic
_space_group_IT_number 61
_space_group_name_Hall '-P 2ac 2ab'
_space_group_name_H-M_alt 'P b c a'
_atom_sites_solution_hydrogens geom
_atom_sites_solution_primary direct
_atom_sites_solution_secondary difmap
_cell_angle_alpha 90.0000
_cell_angle_beta 90.0000
_cell_angle_gamma 90.0000
_cell_formula_units_Z 8
_cell_length_a 20.1068(4)
_cell_length_b 15.3349(3)
_cell_length_c 8.93802(16)
_cell_measurement_reflns_used 21875
_cell_measurement_temperature 171
_cell_measurement_theta_max 68.28
_cell_measurement_theta_min 4.40
_cell_volume 2755.91(9)
_computing_cell_refinement 'RAPID AUTO'
_computing_data_collection 'RAPID AUTO (Rigaku, ????)'
_computing_data_reduction 'RAPID AUTO'
_computing_molecular_graphics 'CrystalStructure 4.3'
_computing_publication_material 'CrystalStructure 4.3 (Rigaku, 2019)'
_computing_structure_refinement 'SHELXL Version 2018/3 (Sheldrick, 2008)'
_computing_structure_solution 'SIR2014 (Burla, et al., 2014)'
_diffrn_ambient_temperature 171
_diffrn_detector_area_resol_mean 10.000
_diffrn_measured_fraction_theta_full 1.000
_diffrn_measured_fraction_theta_max 1.000
_diffrn_measurement_device_type 'Rigaku R-AXIS RAPID'
_diffrn_measurement_method \w
_diffrn_radiation_type 'Cu K\a'
_diffrn_radiation_wavelength 1.54187
_diffrn_reflns_av_R_equivalents 0.0956
_diffrn_reflns_av_unetI/netI 0.0474
_diffrn_reflns_Laue_measured_fraction_full 1.000
_diffrn_reflns_Laue_measured_fraction_max 1.000
_diffrn_reflns_limit_h_max 23
_diffrn_reflns_limit_h_min -24
_diffrn_reflns_limit_k_max 18
_diffrn_reflns_limit_k_min -18
_diffrn_reflns_limit_l_max 10
_diffrn_reflns_limit_l_min -10
_diffrn_reflns_number 29598
_diffrn_reflns_point_group_measured_fraction_full 1.000
_diffrn_reflns_point_group_measured_fraction_max 1.000
_diffrn_reflns_theta_full 67.687
_diffrn_reflns_theta_max 68.250
_diffrn_reflns_theta_min 4.398
_diffrn_standards_number 0
_exptl_absorpt_coefficient_mu 3.415
_exptl_absorpt_correction_T_max 0.872
_exptl_absorpt_correction_T_min 0.646
_exptl_absorpt_correction_type multi-scan
_exptl_absorpt_process_details 'ABSCOR (Rigaku, 1995)'
_exptl_crystal_colour white
_exptl_crystal_density_diffrn 1.352
_exptl_crystal_density_method 'not measured'
_exptl_crystal_description plate
_exptl_crystal_F_000 1184.00
_exptl_crystal_size_max 0.290
_exptl_crystal_size_mid 0.250
_exptl_crystal_size_min 0.040
_refine_diff_density_max 1.23
_refine_diff_density_min -0.70
_refine_ls_extinction_method none
_refine_ls_goodness_of_fit_ref 1.104
_refine_ls_hydrogen_treatment constr
_refine_ls_number_parameters 194
_refine_ls_number_reflns 2533
_refine_ls_number_restraints 41
_refine_ls_R_factor_all 0.0883
_refine_ls_R_factor_gt 0.0798
_refine_ls_shift/su_max 0.000
_refine_ls_structure_factor_coef Fsqd
_refine_ls_weighting_details 'w = 1/[\s^2^(Fo^2^)+(0.1724P)^2^+1.4744P] where P=(Fo^2^+2Fc^2^)/3'
_refine_ls_weighting_scheme calc
_refine_ls_wR_factor_gt 0.2435
_refine_ls_wR_factor_ref 0.2585
_reflns_Friedel_coverage 0.000
_reflns_number_gt 2055
_reflns_number_total 2533
_reflns_threshold_expression F^2^>2.0\s(F^2^)
_cod_data_source_file CCDC_1979584.cif
_cod_data_source_block 20190305
_cod_database_code 4003576

loop_
_space_group_symop_id
_space_group_symop_operation_xyz
1 +X,+Y,+Z
2 1/2+X,1/2-Y,-Z
3 -X,1/2+Y,1/2-Z
4 1/2-X,-Y,1/2+Z
5 -X,-Y,-Z
6 -1/2-X,-1/2+Y,+Z
7 +X,-1/2-Y,-1/2+Z
8 -1/2+X,+Y,-1/2-Z

loop_
_atom_site_label
_atom_site_type_symbol
_atom_site_fract_x
_atom_site_fract_y
_atom_site_fract_z
_atom_site_U_iso_or_equiv
_atom_site_adp_type
_atom_site_occupancy
_atom_site_site_symmetry_order
_atom_site_calc_flag
_atom_site_refinement_flags_posn
_atom_site_refinement_flags_adp
_atom_site_refinement_flags_occupancy
_atom_site_disorder_assembly
_atom_site_disorder_group
S1 S 0.19528(5) 1.01588(7) 1.06281(12) 0.0565(4) Uani 1 1 d . . . . .
O1 O 0.38466(12) 0.70441(15) 1.0667(3) 0.0410(6) Uani 1 1 d . . . . .
N1 N 0.33334(14) 0.7752(2) 0.8742(3) 0.0422(7) Uani 1 1 d . . . . .
H1A H 0.334250 0.787741 0.778175 0.051 Uiso 1 1 calc R U . . .
N2 N 0.43129(14) 0.70270(18) 0.8348(3) 0.0381(7) Uani 1 1 d . . . . .
H2A H 0.425676 0.714422 0.739214 0.046 Uiso 1 1 calc R U . . .
C1 C 0.13414(18) 1.0089(2) 1.1911(5) 0.0462(9) Uani 1 1 d . . . . .
H1 H 0.097567 1.048083 1.194915 0.055 Uiso 1 1 calc R U . . .
C2 C 0.14217(18) 0.9424(2) 1.2878(4) 0.0433(8) Uani 1 1 d . U . . .
H2 H 0.111089 0.931596 1.365651 0.052 Uiso 1 1 calc R U . . .
C3 C 0.20188(13) 0.88688(19) 1.2669(4) 0.0311(7) Uani 1 1 d . U . . .
H3 H 0.215670 0.838275 1.325031 0.037 Uiso 1 1 calc R U . . .
C4 C 0.23547(16) 0.9257(2) 1.1318(4) 0.0384(8) Uani 1 1 d . . . . .
C5 C 0.29637(17) 0.8896(2) 1.0567(4) 0.0425(8) Uani 1 1 d . . . . .
H5A H 0.329956 0.874303 1.133337 0.051 Uiso 1 1 calc R U . . .
H5B H 0.315834 0.934464 0.990171 0.051 Uiso 1 1 calc R U . . .
C6 C 0.27865(17) 0.8078(2) 0.9644(4) 0.0422(8) Uani 1 1 d . . . . .
H6A H 0.264006 0.761132 1.033449 0.051 Uiso 1 1 calc R U . . .
H6B H 0.240816 0.821825 0.897698 0.051 Uiso 1 1 calc R U . . .
C7 C 0.38310(16) 0.7263(2) 0.9329(3) 0.0348(7) Uani 1 1 d . . . . .
C8 C 0.49195(17) 0.6588(2) 0.8816(4) 0.0411(8) Uani 1 1 d . . . . .
H8A H 0.516627 0.640414 0.791096 0.049 Uiso 1 1 calc R U . . .
H8B H 0.479537 0.605294 0.937094 0.049 Uiso 1 1 calc R U . . .
C9 C 0.53856(17) 0.7129(2) 0.9799(4) 0.0421(8) Uani 1 1 d . . . . .
H9A H 0.516723 0.722978 1.077676 0.050 Uiso 1 1 calc R U . . .
H9B H 0.579521 0.678793 0.998633 0.050 Uiso 1 1 calc R U . . .
C10 C 0.55769(17) 0.7992(2) 0.9148(4) 0.0386(8) Uani 1 1 d . . . . .
S2 S 0.5076(3) 0.8849(4) 0.9034(8) 0.0512(9) Uani 0.515(5) 1 d . . P A 1
C11 C 0.6329(17) 0.816(2) 0.834(4) 0.032(4) Uani 0.515(5) 1 d . . P A 1
H11 H 0.669406 0.777806 0.817219 0.039 Uiso 0.515(5) 1 calc R U P A 1
C12 C 0.6240(9) 0.9038(8) 0.799(2) 0.045(3) Uani 0.515(5) 1 d . . P A 1
H12 H 0.660779 0.934404 0.758006 0.054 Uiso 0.515(5) 1 calc R U P A 1
C13 C 0.5670(9) 0.9486(9) 0.821(2) 0.047(3) Uani 0.515(5) 1 d . . P A 1
H13 H 0.560599 1.007851 0.792912 0.056 Uiso 0.515(5) 1 calc R U P A 1
S2B S 0.6276(5) 0.8235(7) 0.8428(12) 0.055(3) Uani 0.485(5) 1 d . . P A 2
C11B C 0.5155(16) 0.8745(19) 0.913(4) 0.0512(9) Uani 0.485(5) 1 d . . P A 2
H11B H 0.472501 0.876129 0.957284 0.061 Uiso 0.485(5) 1 calc R U P A 2
C12B C 0.5443(9) 0.9443(14) 0.840(3) 0.058(4) Uani 0.485(5) 1 d . . P A 2
H12B H 0.521855 0.998005 0.824328 0.069 Uiso 0.485(5) 1 calc R U P A 2
C13B C 0.6084(10) 0.9293(11) 0.793(2) 0.052(4) Uani 0.485(5) 1 d . . P A 2
H13B H 0.636626 0.969417 0.742814 0.063 Uiso 0.485(5) 1 calc R U P A 2

loop_
_atom_site_aniso_label
_atom_site_aniso_U_11
_atom_site_aniso_U_22
_atom_site_aniso_U_33
_atom_site_aniso_U_23
_atom_site_aniso_U_13
_atom_site_aniso_U_12
S1 0.0560(7) 0.0588(7) 0.0547(7) 0.0062(4) 0.0069(4) 0.0041(4)
O1 0.0431(14) 0.0479(14) 0.0319(13) 0.0019(9) 0.0037(9) -0.0047(10)
N1 0.0385(15) 0.0569(18) 0.0312(15) 0.0003(12) 0.0034(12) 0.0033(13)
N2 0.0343(15) 0.0486(16) 0.0314(14) 0.0009(11) 0.0028(11) -0.0015(11)
C1 0.0414(19) 0.0469(19) 0.050(2) -0.0028(15) 0.0007(15) 0.0016(14)
C2 0.0450(18) 0.0438(18) 0.0411(19) -0.0031(14) 0.0059(14) -0.0050(14)
C3 0.0193(13) 0.0345(14) 0.0396(17) -0.0193(12) -0.0005(11) -0.0009(10)
C4 0.0373(17) 0.0372(16) 0.0406(19) -0.0028(13) 0.0023(13) -0.0040(13)
C5 0.0400(19) 0.0416(18) 0.046(2) -0.0027(14) 0.0053(14) -0.0033(14)
C6 0.0307(17) 0.053(2) 0.043(2) -0.0066(15) 0.0042(14) -0.0029(14)
C7 0.0360(17) 0.0375(17) 0.0310(16) -0.0028(12) 0.0017(12) -0.0059(13)
C8 0.0383(18) 0.0409(17) 0.044(2) 0.0001(14) 0.0013(14) 0.0013(13)
C9 0.0372(18) 0.0492(19) 0.0397(18) 0.0028(14) -0.0030(14) 0.0054(13)
C10 0.0348(17) 0.0442(19) 0.0368(17) -0.0029(13) -0.0062(13) 0.0026(13)
S2 0.039(2) 0.0429(18) 0.0720(16) -0.0036(13) -0.0131(12) 0.0092(10)
C11 0.030(6) 0.030(8) 0.037(8) 0.005(6) 0.007(5) 0.000(5)
C12 0.061(7) 0.030(9) 0.044(5) -0.002(5) -0.004(5) -0.004(4)
C13 0.057(10) 0.028(4) 0.056(8) 0.005(4) -0.012(8) -0.003(6)
S2B 0.045(3) 0.063(4) 0.056(3) -0.013(2) -0.002(2) 0.0051(19)
C11B 0.039(2) 0.0429(18) 0.0720(16) -0.0036(13) -0.0131(12) 0.0092(10)
C12B 0.060(10) 0.054(6) 0.059(8) 0.001(4) -0.010(7) 0.004(6)
C13B 0.062(10) 0.035(9) 0.059(6) 0.001(7) 0.001(8) -0.006(6)

loop_
_atom_type_symbol
_atom_type_description
_atom_type_scat_dispersion_real
_atom_type_scat_dispersion_imag
_atom_type_scat_source
C C 0.0181 0.0091
;
International Tables for Crystallography
(Vol. C, Tables 4.2.6.8 and 6.1.1.4)
;
H H 0.0000 0.0000
;
International Tables for Crystallography
(Vol. C, Table 6.1.1.4)
;
N N 0.0311 0.0180
;
International Tables for Crystallography
(Vol. C, Tables 4.2.6.8 and 6.1.1.4)
;
O O 0.0492 0.0322
;
International Tables for Crystallography
(Vol. C, Tables 4.2.6.8 and 6.1.1.4)
;
S S 0.3331 0.5567
;
International Tables for Crystallography
(Vol. C, Tables 4.2.6.8 and 6.1.1.4)
;

loop_
_geom_angle_atom_site_label_1
_geom_angle_atom_site_label_2
_geom_angle_atom_site_label_3
_geom_angle
_geom_angle_site_symmetry_1
_geom_angle_site_symmetry_3
_geom_angle_publ_flag
C1 S1 C4 92.75(18) . . ?
C7 N1 C6 122.3(3) . . ?
C7 N1 H1A 118.8 . . ?
C6 N1 H1A 118.8 . . ?
C7 N2 C8 122.4(3) . . ?
C7 N2 H2A 118.8 . . ?
C8 N2 H2A 118.8 . . ?
C2 C1 S1 113.4(3) . . ?
C2 C1 H1 123.3 . . ?
S1 C1 H1 123.3 . . ?
C1 C2 C3 116.8(3) . . ?
C1 C2 H2 121.6 . . ?
C3 C2 H2 121.6 . . ?
C2 C3 C4 103.7(3) . . ?
C2 C3 H3 128.2 . . ?
C4 C3 H3 128.2 . . ?
C5 C4 C3 125.3(3) . . ?
C5 C4 S1 121.4(3) . . ?
C3 C4 S1 113.3(2) . . ?
C4 C5 C6 110.5(3) . . ?
C4 C5 H5A 109.5 . . ?
C6 C5 H5A 109.5 . . ?
C4 C5 H5B 109.5 . . ?
C6 C5 H5B 109.5 . . ?
H5A C5 H5B 108.1 . . ?
N1 C6 C5 113.7(3) . . ?
N1 C6 H6A 108.8 . . ?
C5 C6 H6A 108.8 . . ?
N1 C6 H6B 108.8 . . ?
C5 C6 H6B 108.8 . . ?
H6A C6 H6B 107.7 . . ?
O1 C7 N2 122.2(3) . . ?
O1 C7 N1 122.7(3) . . ?
N2 C7 N1 115.1(3) . . ?
N2 C8 C9 115.3(3) . . ?
N2 C8 H8A 108.4 . . ?
C9 C8 H8A 108.4 . . ?
N2 C8 H8B 108.4 . . ?
C9 C8 H8B 108.4 . . ?
H8A C8 H8B 107.5 . . ?
C10 C9 C8 114.5(3) . . ?
C10 C9 H9A 108.6 . . ?
C8 C9 H9A 108.6 . . ?
C10 C9 H9B 108.6 . . ?
C8 C9 H9B 108.6 . . ?
H9A C9 H9B 107.6 . . ?
C11B C10 C9 124.3(16) . . ?
C11B C10 S2B 109.4(17) . . ?
C9 C10 S2B 126.3(5) . . ?
C9 C10 S2 124.7(4) . . ?
C9 C10 C11 122.0(11) . . ?
S2 C10 C11 113.3(11) . . ?
C10 S2 C13 93.2(7) . . ?
C12 C11 C10 97(2) . . ?
C12 C11 H11 131.4 . . ?
C10 C11 H11 131.4 . . ?
C13 C12 C11 124.8(19) . . ?
C13 C12 H12 117.6 . . ?
C11 C12 H12 117.6 . . ?
C12 C13 S2 111.3(12) . . ?
C12 C13 H13 124.4 . . ?
S2 C13 H13 124.4 . . ?
C10 S2B C13B 97.2(9) . . ?
C12B C11B C10 112(3) . . ?
C12B C11B H11B 123.8 . . ?
C10 C11B H11B 123.8 . . ?
C13B C12B C11B 114(2) . . ?
C13B C12B H12B 122.9 . . ?
C11B C12B H12B 122.9 . . ?
C12B C13B S2B 106.7(16) . . ?
C12B C13B H13B 126.6 . . ?
S2B C13B H13B 126.6 . . ?

loop_
_geom_bond_atom_site_label_1
_geom_bond_atom_site_label_2
_geom_bond_distance
_geom_bond_site_symmetry_2
_geom_bond_publ_flag
S1 C1 1.685(4) . ?
S1 C4 1.716(4) . ?
O1 C7 1.243(4) . ?
N1 C7 1.356(4) . ?
N1 C6 1.452(4) . ?
N1 H1A 0.8800 . ?
N2 C7 1.356(4) . ?
N2 C8 1.455(4) . ?
N2 H2A 0.8800 . ?
C1 C2 1.346(5) . ?
C1 H1 0.9500 . ?
C2 C3 1.484(4) . ?
C2 H2 0.9500 . ?
C3 C4 1.506(5) . ?
C3 H3 0.9500 . ?
C4 C5 1.502(5) . ?
C5 C6 1.543(5) . ?
C5 H5A 0.9900 . ?
C5 H5B 0.9900 . ?
C6 H6A 0.9900 . ?
C6 H6B 0.9900 . ?
C8 C9 1.530(5) . ?
C8 H8A 0.9900 . ?
C8 H8B 0.9900 . ?
C9 C10 1.496(5) . ?
C9 H9A 0.9900 . ?
C9 H9B 0.9900 . ?
C10 C11B 1.43(2) . ?
C10 S2B 1.590(12) . ?
C10 S2 1.658(5) . ?
C10 C11 1.70(3) . ?
S2 C13 1.711(15) . ?
C11 C12 1.39(3) . ?
C11 H11 0.9500 . ?
C12 C13 1.351(18) . ?
C12 H12 0.9500 . ?
C13 H13 0.9500 . ?
S2B C13B 1.726(16) . ?
C11B C12B 1.38(4) . ?
C11B H11B 0.9500 . ?
C12B C13B 1.375(19) . ?
C12B H12B 0.9500 . ?
C13B H13B 0.9500 . ?

loop_
_geom_hbond_atom_site_label_D
_geom_hbond_atom_site_label_H
_geom_hbond_atom_site_label_A
_geom_hbond_site_symmetry_D
_geom_hbond_site_symmetry_H
_geom_hbond_site_symmetry_A
_geom_hbond_distance_DA
_geom_hbond_distance_DH
_geom_hbond_distance_HA
_geom_hbond_angle_DHA
_geom_hbond_publ_flag
N1 H1A O1 . . 7_575 2.953(4) 0.880 2.148 151.7 no
N2 H2A O1 . . 7_575 2.941(4) 0.880 2.147 149.9 no

loop_
_geom_torsion_atom_site_label_1
_geom_torsion_atom_site_label_2
_geom_torsion_atom_site_label_3
_geom_torsion_atom_site_label_4
_geom_torsion
_geom_torsion_site_symmetry_1
_geom_torsion_site_symmetry_2
_geom_torsion_site_symmetry_3
_geom_torsion_site_symmetry_4
_geom_torsion_publ_flag
C4 S1 C1 C2 1.1(3) . . . . ?
S1 C1 C2 C3 -0.1(4) . . . . ?
C1 C2 C3 C4 -1.1(4) . . . . ?
C2 C3 C4 C5 -175.6(3) . . . . ?
C2 C3 C4 S1 1.9(3) . . . . ?
C1 S1 C4 C5 175.8(3) . . . . ?
C1 S1 C4 C3 -1.8(3) . . . . ?
C3 C4 C5 C6 74.9(4) . . . . ?
S1 C4 C5 C6 -102.4(3) . . . . ?
C7 N1 C6 C5 79.5(4) . . . . ?
C4 C5 C6 N1 173.0(3) . . . . ?
C8 N2 C7 O1 -7.1(5) . . . . ?
C8 N2 C7 N1 172.9(3) . . . . ?
C6 N1 C7 O1 1.5(5) . . . . ?
C6 N1 C7 N2 -178.5(3) . . . . ?
C7 N2 C8 C9 -66.2(4) . . . . ?
N2 C8 C9 C10 -54.0(4) . . . . ?
C8 C9 C10 C11B 77.3(16) . . . . ?
C8 C9 C10 S2B -105.1(6) . . . . ?
C8 C9 C10 S2 73.5(5) . . . . ?
C8 C9 C10 C11 -102.3(14) . . . . ?
C9 C10 S2 C13 180.0(8) . . . . ?
C11 C10 S2 C13 -3.9(15) . . . . ?
C9 C10 C11 C12 -178.4(12) . . . . ?
S2 C10 C11 C12 5(2) . . . . ?
C10 C11 C12 C13 -5(3) . . . . ?
C11 C12 C13 S2 3(3) . . . . ?
C10 S2 C13 C12 1.2(14) . . . . ?
C11B C10 S2B C13B -3.6(17) . . . . ?
C9 C10 S2B C13B 178.6(8) . . . . ?
C9 C10 C11B C12B -177.3(17) . . . . ?
S2B C10 C11B C12B 5(3) . . . . ?
C10 C11B C12B C13B -4(3) . . . . ?
C11B C12B C13B S2B 1(3) . . . . ?
C10 S2B C13B C12B 1.5(17) . . . . ?
